data_4073178
loop_
_publ_author_name
'Vidyaratne, Indu'
'Scott, Jennifer'
'Gambarotta, Sandro'
'Duchateau, Robbert'

_publ_section_title
;
 Reactivity of Chromium Complexes of a Bis(imino)pyridine Ligand:&#x00A0;
 Highly Active Ethylene Polymerization Catalysts Carrying the Metal in a
 Formally Low Oxidation State
;
_journal_issue 13
_journal_name_full Organometallics
_journal_page_first 3201
_journal_paper_doi 10.1021/om0701423
_journal_volume 26
_journal_year 2007
_chemical_formula_sum 'C36 H49 Cl2 Cr N3 O0.75'
_chemical_formula_weight 658.68
_chemical_name_systematic
; 
 ? 
;
_space_group_IT_number 14
_symmetry_cell_setting monoclinic
_symmetry_space_group_name_Hall '-P 2ybc'
_symmetry_space_group_name_H-M 'P 1 21/c 1'
_atom_sites_solution_hydrogens geom
_atom_sites_solution_primary direct
_atom_sites_solution_secondary difmap
_audit_creation_method SHELXL-97
_cell_angle_alpha 90.00
_cell_angle_beta 100.880(5)
_cell_angle_gamma 90.00
_cell_formula_units_Z 4
_cell_length_a 13.644(4)
_cell_length_b 15.007(4)
_cell_length_c 18.454(5)
_cell_measurement_reflns_used 87
_cell_measurement_temperature 213(2)
_cell_measurement_theta_max 20.82
_cell_measurement_theta_min 1.52
_cell_volume 3710.6(18)
_computing_cell_refinement 'SMART, Bruker (2000)'
_computing_data_collection 'SMART, Bruker (2000)'
_computing_data_reduction 'XPREP, Bruker (2000)'
_computing_molecular_graphics 'SHELXTL, Bruker (2000)'
_computing_publication_material 'SHELXTL, Bruker (2000)'
_computing_structure_refinement 'SHELXL-97 (Sheldrick, 1997)'
_computing_structure_solution 'SHELXS-97 (Sheldrick, 1990)'
_diffrn_ambient_temperature 213(2)
_diffrn_measured_fraction_theta_full 0.987
_diffrn_measured_fraction_theta_max 0.987
_diffrn_measurement_device_type 'CCD area detector'
_diffrn_measurement_method 'phi and omega scans'
_diffrn_radiation_monochromator graphite
_diffrn_radiation_source 'fine-focus sealed tube'
_diffrn_radiation_type MoK\a
_diffrn_radiation_wavelength 0.71073
_diffrn_reflns_av_R_equivalents 0.1927
_diffrn_reflns_av_sigmaI/netI 0.1797
_diffrn_reflns_limit_h_max 13
_diffrn_reflns_limit_h_min -13
_diffrn_reflns_limit_k_max 14
_diffrn_reflns_limit_k_min -14
_diffrn_reflns_limit_l_max 18
_diffrn_reflns_limit_l_min -18
_diffrn_reflns_number 18096
_diffrn_reflns_theta_full 20.82
_diffrn_reflns_theta_max 20.82
_diffrn_reflns_theta_min 1.52
_diffrn_standards_decay_% <1
_exptl_absorpt_coefficient_mu 0.481
_exptl_absorpt_correction_T_max 0.9904
_exptl_absorpt_correction_T_min 0.9099
_exptl_absorpt_correction_type multi-scan
_exptl_absorpt_process_details 'SADABS, Bruker (2000)'
_exptl_crystal_colour dk_blue
_exptl_crystal_density_diffrn 1.179
_exptl_crystal_density_method 'not measured'
_exptl_crystal_description plate
_exptl_crystal_F_000 1400
_exptl_crystal_size_max 0.20
_exptl_crystal_size_mid 0.05
_exptl_crystal_size_min 0.02
_refine_diff_density_max 0.253
_refine_diff_density_min -0.258
_refine_diff_density_rms 0.064
_refine_ls_extinction_method none
_refine_ls_goodness_of_fit_ref 1.009
_refine_ls_hydrogen_treatment constr
_refine_ls_matrix_type full
_refine_ls_number_parameters 352
_refine_ls_number_reflns 3834
_refine_ls_number_restraints 263
_refine_ls_restrained_S_all 1.037
_refine_ls_R_factor_all 0.1701
_refine_ls_R_factor_gt 0.0800
_refine_ls_shift/su_max 0.001
_refine_ls_shift/su_mean 0.001
_refine_ls_structure_factor_coef Fsqd
_refine_ls_weighting_details 'calc w=1/[\s^2^(Fo^2^)+(0.0466P)^2^]'
_refine_ls_weighting_scheme calc
_refine_ls_wR_factor_gt 0.1237
_refine_ls_wR_factor_ref 0.1498
_reflns_number_gt 2009
_reflns_number_total 3834
_reflns_threshold_expression >2sigma(I)
_cod_data_source_file om0701423-file001.cif
_cod_data_source_block complex-1sqz
_cod_depositor_comments
;
The following automatic conversions were performed:

'_symmetry_cell_setting' value 'Monoclinic' changed to 'monoclinic'
according to /home/saulius/struct/CIF-dictionaries/cif_core.dic
dictionary named 'cif_core.dic' version 2.4.1 from 2010-06-29.

Automatic conversion script
Id: cif_fix_values 1715 2011-07-08 13:25:40Z adriana 
;
_cod_original_cell_volume 3710.7(18)
_cod_original_sg_symbol_H-M P2(1)/c
_cod_database_code 4073178

loop_
_symmetry_equiv_pos_as_xyz
'x, y, z'
'-x, y+1/2, -z+1/2'
'-x, -y, -z'
'x, -y-1/2, z-1/2'

loop_
_atom_site_label
_atom_site_type_symbol
_atom_site_fract_x
_atom_site_fract_y
_atom_site_fract_z
_atom_site_U_iso_or_equiv
_atom_site_adp_type
_atom_site_occupancy
_atom_site_symmetry_multiplicity
_atom_site_calc_flag
_atom_site_refinement_flags
Cr1 Cr 0.69170(10) 0.79718(9) 0.87572(7) 0.0294(4) Uani 1 1 d .
Cl1 Cl 0.74459(18) 0.85453(16) 0.99205(11) 0.0521(8) Uani 1 1 d .
Cl2 Cl 0.57445(17) 0.90418(15) 0.81116(12) 0.0496(8) Uani 1 1 d .
N1 N 0.5877(4) 0.6994(5) 0.8951(4) 0.0289(18) Uani 1 1 d .
N2 N 0.6778(5) 0.7162(4) 0.7888(3) 0.0250(17) Uani 1 1 d .
N3 N 0.8195(5) 0.8254(4) 0.8301(4) 0.034(2) Uani 1 1 d .
C1 C 0.4756(6) 0.5787(6) 0.8418(4) 0.055(3) Uani 1 1 d U
H1A H 0.4526 0.5816 0.8884 0.083 Uiso 1 1 calc R
H1B H 0.5031 0.5201 0.8361 0.083 Uiso 1 1 calc R
H1C H 0.4201 0.5897 0.8016 0.083 Uiso 1 1 calc R
C2 C 0.5531(7) 0.6465(6) 0.8409(5) 0.034(2) Uani 1 1 d U
C3 C 0.6028(6) 0.6583(5) 0.7766(4) 0.026(2) Uani 1 1 d U
C4 C 0.5788(6) 0.6112(5) 0.7099(4) 0.040(2) Uani 1 1 d U
H4A H 0.5237 0.5724 0.7008 0.048 Uiso 1 1 calc R
C5 C 0.6393(7) 0.6236(5) 0.6576(4) 0.039(2) Uani 1 1 d U
H5A H 0.6264 0.5922 0.6128 0.047 Uiso 1 1 calc R
C6 C 0.7190(6) 0.6832(6) 0.6727(4) 0.040(2) Uani 1 1 d U
H6A H 0.7601 0.6922 0.6378 0.048 Uiso 1 1 calc R
C7 C 0.7374(6) 0.7288(5) 0.7384(5) 0.030(2) Uani 1 1 d U
C8 C 0.8195(6) 0.7900(6) 0.7659(5) 0.030(2) Uani 1 1 d U
C9 C 0.8960(6) 0.8058(7) 0.7190(4) 0.071(3) Uani 1 1 d U
H9A H 0.9456 0.8476 0.7436 0.106 Uiso 1 1 calc R
H9B H 0.8638 0.8303 0.6718 0.106 Uiso 1 1 calc R
H9C H 0.9281 0.7499 0.7111 0.106 Uiso 1 1 calc R
C10 C 0.6195(6) 0.6223(5) 1.0169(5) 0.034(2) Uani 1 1 d U
C11 C 0.6028(7) 0.6173(6) 1.0880(5) 0.046(3) Uani 1 1 d U
H11A H 0.6413 0.5786 1.1221 0.055 Uiso 1 1 calc R
C12 C 0.5305(7) 0.6683(6) 1.1090(5) 0.051(3) Uani 1 1 d U
H12A H 0.5209 0.6634 1.1580 0.061 Uiso 1 1 calc R
C13 C 0.4704(6) 0.7269(5) 1.0625(5) 0.040(2) Uani 1 1 d U
H13A H 0.4190 0.7583 1.0788 0.048 Uiso 1 1 calc R
C14 C 0.4880(6) 0.7385(5) 0.9899(5) 0.031(2) Uani 1 1 d U
C15 C 0.5616(6) 0.6859(5) 0.9685(4) 0.029(2) Uani 1 1 d U
C16 C 0.6982(7) 0.5663(6) 0.9913(5) 0.050(3) Uani 1 1 d U
H16A H 0.6918 0.5745 0.9374 0.060 Uiso 1 1 calc R
C17 C 0.6867(7) 0.4686(6) 1.0062(6) 0.082(4) Uani 1 1 d U
H17A H 0.6202 0.4493 0.9833 0.122 Uiso 1 1 calc R
H17B H 0.6966 0.4586 1.0590 0.122 Uiso 1 1 calc R
H17C H 0.7358 0.4349 0.9858 0.122 Uiso 1 1 calc R
C18 C 0.8042(7) 0.5935(7) 1.0283(6) 0.088(4) Uani 1 1 d U
H18A H 0.8148 0.6558 1.0180 0.133 Uiso 1 1 calc R
H18B H 0.8523 0.5572 1.0092 0.133 Uiso 1 1 calc R
H18C H 0.8124 0.5849 1.0812 0.133 Uiso 1 1 calc R
C19 C 0.4233(7) 0.8025(6) 0.9376(5) 0.046(2) Uani 1 1 d U
H19A H 0.4457 0.8004 0.8896 0.056 Uiso 1 1 calc R
C20 C 0.3134(7) 0.7742(7) 0.9246(6) 0.089(4) Uani 1 1 d U
H20A H 0.2737 0.8157 0.8909 0.134 Uiso 1 1 calc R
H20B H 0.2902 0.7741 0.9711 0.134 Uiso 1 1 calc R
H20C H 0.3067 0.7148 0.9034 0.134 Uiso 1 1 calc R
C21 C 0.4386(7) 0.8974(6) 0.9676(5) 0.071(3) Uani 1 1 d U
H21A H 0.5088 0.9127 0.9745 0.106 Uiso 1 1 calc R
H21B H 0.4165 0.9012 1.0144 0.106 Uiso 1 1 calc R
H21C H 0.4002 0.9385 0.9327 0.106 Uiso 1 1 calc R
C22 C 0.9018(7) 0.9718(7) 0.8468(5) 0.048(2) Uani 1 1 d U
C23 C 0.9829(8) 1.0228(7) 0.8770(5) 0.060(3) Uani 1 1 d U
H23A H 0.9832 1.0840 0.8663 0.072 Uiso 1 1 calc R
C24 C 1.0649(8) 0.9848(8) 0.9234(5) 0.066(3) Uani 1 1 d U
H24A H 1.1204 1.0200 0.9433 0.080 Uiso 1 1 calc R
C25 C 1.0635(7) 0.8954(7) 0.9397(5) 0.055(3) Uani 1 1 d U
H25A H 1.1186 0.8699 0.9712 0.066 Uiso 1 1 calc R
C26 C 0.9812(7) 0.8412(7) 0.9102(5) 0.043(2) Uani 1 1 d U
C27 C 0.9030(7) 0.8825(6) 0.8624(5) 0.036(2) Uani 1 1 d U
C28 C 0.8141(8) 1.0176(6) 0.8011(5) 0.062(3) Uani 1 1 d U
H28A H 0.7653 0.9709 0.7808 0.075 Uiso 1 1 calc R
C29 C 0.7626(7) 1.0798(6) 0.8486(5) 0.074(3) Uani 1 1 d U
H29A H 0.7059 1.1084 0.8177 0.111 Uiso 1 1 calc R
H29B H 0.8096 1.1248 0.8712 0.111 Uiso 1 1 calc R
H29C H 0.7399 1.0454 0.8867 0.111 Uiso 1 1 calc R
C30 C 0.8377(8) 1.0698(7) 0.7368(5) 0.088(4) Uani 1 1 d U
H30A H 0.8696 1.0310 0.7062 0.132 Uiso 1 1 calc R
H30B H 0.8822 1.1185 0.7550 0.132 Uiso 1 1 calc R
H30C H 0.7764 1.0933 0.7079 0.132 Uiso 1 1 calc R
C31 C 0.9781(7) 0.7448(7) 0.9335(5) 0.054(3) Uani 1 1 d U
H31A H 0.9073 0.7259 0.9239 0.065 Uiso 1 1 calc R
C32 C 1.0189(8) 0.7312(6) 1.0156(5) 0.088(4) Uani 1 1 d U
H32A H 0.9839 0.7701 1.0441 0.131 Uiso 1 1 calc R
H32B H 1.0896 0.7454 1.0262 0.131 Uiso 1 1 calc R
H32C H 1.0094 0.6697 1.0287 0.131 Uiso 1 1 calc R
C33 C 1.0333(7) 0.6843(7) 0.8896(5) 0.086(4) Uani 1 1 d U
H33A H 1.0067 0.6917 0.8374 0.129 Uiso 1 1 calc R
H33B H 1.0252 0.6229 0.9037 0.129 Uiso 1 1 calc R
H33C H 1.1037 0.6996 0.8996 0.129 Uiso 1 1 calc R

loop_
_atom_site_aniso_label
_atom_site_aniso_U_11
_atom_site_aniso_U_22
_atom_site_aniso_U_33
_atom_site_aniso_U_23
_atom_site_aniso_U_13
_atom_site_aniso_U_12
Cr1 0.0376(9) 0.0288(9) 0.0223(8) -0.0027(8) 0.0070(7) -0.0082(8)
Cl1 0.0653(19) 0.0675(18) 0.0248(14) -0.0172(13) 0.0119(13) -0.0302(15)
Cl2 0.0653(19) 0.0382(16) 0.0476(16) 0.0103(13) 0.0164(14) 0.0073(14)
N1 0.031(5) 0.031(5) 0.026(4) -0.004(4) 0.010(4) 0.000(4)
N2 0.019(4) 0.030(5) 0.025(4) 0.001(4) 0.002(4) 0.001(4)
N3 0.034(5) 0.049(6) 0.016(4) -0.006(4) 0.000(4) -0.012(4)
C1 0.074(8) 0.069(8) 0.027(6) -0.016(5) 0.020(5) -0.044(6)
C2 0.043(6) 0.025(6) 0.039(6) 0.001(5) 0.016(5) -0.009(5)
C3 0.032(6) 0.031(6) 0.012(4) 0.009(4) -0.004(4) -0.009(5)
C4 0.047(6) 0.048(6) 0.021(5) -0.008(5) -0.003(5) -0.009(5)
C5 0.060(7) 0.043(6) 0.013(5) -0.019(4) 0.002(5) 0.002(5)
C6 0.060(7) 0.044(7) 0.017(5) -0.010(4) 0.011(5) -0.004(5)
C7 0.034(6) 0.035(6) 0.025(5) -0.008(4) 0.016(5) -0.005(4)
C8 0.030(6) 0.033(6) 0.027(6) 0.009(5) 0.007(4) -0.009(5)
C9 0.066(7) 0.112(9) 0.040(6) -0.022(7) 0.026(5) -0.046(7)
C10 0.038(6) 0.028(5) 0.034(5) 0.011(4) 0.001(5) -0.005(4)
C11 0.065(7) 0.042(7) 0.029(5) 0.021(5) 0.006(5) 0.000(5)
C12 0.056(8) 0.050(8) 0.045(6) -0.001(5) 0.005(5) -0.028(5)
C13 0.046(6) 0.035(7) 0.040(5) -0.015(4) 0.011(5) -0.014(4)
C14 0.041(6) 0.020(5) 0.031(5) -0.017(4) 0.004(4) -0.010(4)
C15 0.037(6) 0.025(6) 0.025(5) -0.002(4) 0.009(4) -0.011(4)
C16 0.053(6) 0.039(6) 0.056(7) 0.003(5) 0.005(5) 0.009(5)
C17 0.087(8) 0.037(6) 0.128(10) -0.014(7) 0.039(8) -0.004(5)
C18 0.046(6) 0.082(8) 0.138(11) -0.024(8) 0.018(7) -0.008(6)
C19 0.054(6) 0.041(6) 0.044(6) -0.002(5) 0.011(5) 0.008(5)
C20 0.056(6) 0.093(9) 0.118(10) 0.040(7) 0.015(7) 0.011(6)
C21 0.112(9) 0.042(6) 0.059(7) 0.003(5) 0.016(7) 0.022(6)
C22 0.072(7) 0.038(6) 0.035(6) -0.007(5) 0.014(5) -0.027(5)
C23 0.089(8) 0.052(7) 0.043(7) -0.008(5) 0.020(6) -0.042(6)
C24 0.065(7) 0.084(7) 0.052(8) -0.026(7) 0.015(5) -0.049(7)
C25 0.044(6) 0.080(7) 0.044(6) -0.020(6) 0.013(5) -0.012(5)
C26 0.034(6) 0.066(5) 0.029(6) -0.017(5) 0.007(5) -0.008(5)
C27 0.037(6) 0.047(5) 0.027(6) -0.010(5) 0.014(4) -0.031(5)
C28 0.099(8) 0.031(6) 0.053(7) -0.001(5) 0.006(5) -0.024(5)
C29 0.092(8) 0.041(7) 0.088(8) 0.016(6) 0.018(6) 0.002(6)
C30 0.109(10) 0.082(9) 0.068(7) 0.033(6) 0.006(6) -0.016(7)
C31 0.034(6) 0.070(6) 0.056(6) -0.010(5) 0.003(5) 0.000(5)
C32 0.115(10) 0.072(9) 0.067(6) 0.003(6) -0.005(7) -0.019(7)
C33 0.072(8) 0.087(8) 0.098(8) -0.013(7) 0.014(7) 0.022(7)

loop_
_atom_type_symbol
_atom_type_description
_atom_type_scat_dispersion_real
_atom_type_scat_dispersion_imag
_atom_type_scat_source
C C 0.0033 0.0016 'International Tables Vol C Tables 4.2.6.8 and 6.1.1.4'
H H 0.0000 0.0000 'International Tables Vol C Tables 4.2.6.8 and 6.1.1.4'
N N 0.0061 0.0033 'International Tables Vol C Tables 4.2.6.8 and 6.1.1.4'
O O 0.0106 0.0060 'International Tables Vol C Tables 4.2.6.8 and 6.1.1.4'
Cl Cl 0.1484 0.1585 'International Tables Vol C Tables 4.2.6.8 and 6.1.1.4'
Cr Cr 0.3209 0.6236 'International Tables Vol C Tables 4.2.6.8 and 6.1.1.4'

loop_
_geom_angle_atom_site_label_1
_geom_angle_atom_site_label_2
_geom_angle_atom_site_label_3
_geom_angle
N2 Cr1 N1 75.4(3)
N2 Cr1 N3 76.2(3)
N1 Cr1 N3 146.5(3)
N2 Cr1 Cl1 160.95(19)
N1 Cr1 Cl1 101.77(19)
N3 Cr1 Cl1 99.2(2)
N2 Cr1 Cl2 93.16(18)
N1 Cr1 Cl2 98.11(18)
N3 Cr1 Cl2 100.89(18)
Cl1 Cr1 Cl2 105.88(10)
C2 N1 C15 120.5(7)
C2 N1 Cr1 116.9(5)
C15 N1 Cr1 122.3(5)
C3 N2 C7 121.1(7)
C3 N2 Cr1 119.2(5)
C7 N2 Cr1 119.2(6)
C8 N3 C27 118.6(7)
C8 N3 Cr1 115.0(5)
C27 N3 Cr1 126.4(5)
N1 C2 C1 125.0(8)
N1 C2 C3 112.9(8)
C1 C2 C3 122.0(8)
N2 C3 C4 121.5(8)
N2 C3 C2 113.3(7)
C4 C3 C2 125.1(8)
C5 C4 C3 117.9(8)
C4 C5 C6 119.3(8)
C7 C6 C5 120.1(8)
C6 C7 N2 120.1(8)
C6 C7 C8 128.3(8)
N2 C7 C8 111.6(7)
N3 C8 C7 116.2(7)
N3 C8 C9 125.7(8)
C7 C8 C9 118.1(8)
C11 C10 C15 117.3(8)
C11 C10 C16 121.6(8)
C15 C10 C16 121.1(8)
C12 C11 C10 120.0(9)
C11 C12 C13 123.8(9)
C12 C13 C14 118.6(9)
C15 C14 C13 117.3(8)
C15 C14 C19 122.8(8)
C13 C14 C19 119.8(8)
C14 C15 C10 122.8(8)
C14 C15 N1 119.6(7)
C10 C15 N1 117.5(7)
C17 C16 C10 112.4(8)
C17 C16 C18 107.5(8)
C10 C16 C18 112.3(8)
C20 C19 C21 112.2(8)
C20 C19 C14 111.0(8)
C21 C19 C14 109.6(7)
C27 C22 C23 118.8(10)
C27 C22 C28 123.0(9)
C23 C22 C28 118.1(10)
C22 C23 C24 120.8(10)
C25 C24 C23 119.4(10)
C24 C25 C26 121.3(10)
C27 C26 C25 116.5(10)
C27 C26 C31 123.1(9)
C25 C26 C31 120.3(10)
C22 C27 C26 123.0(9)
C22 C27 N3 120.7(9)
C26 C27 N3 116.3(8)
C22 C28 C30 114.6(9)
C22 C28 C29 111.2(8)
C30 C28 C29 108.8(8)
C26 C31 C33 112.3(8)
C26 C31 C32 112.6(8)
C33 C31 C32 109.0(8)

loop_
_geom_bond_atom_site_label_1
_geom_bond_atom_site_label_2
_geom_bond_distance
Cr1 N2 1.993(6)
Cr1 N1 2.118(7)
Cr1 N3 2.118(6)
Cr1 Cl1 2.299(2)
Cr1 Cl2 2.416(3)
N1 C2 1.294(9)
N1 C15 1.478(9)
N2 C3 1.329(9)
N2 C7 1.359(9)
N3 C8 1.298(9)
N3 C27 1.460(9)
C1 C2 1.470(10)
C2 C3 1.484(10)
C3 C4 1.403(10)
C4 C5 1.396(10)
C5 C6 1.395(10)
C6 C7 1.374(10)
C7 C8 1.463(10)
C8 C9 1.495(10)
C10 C11 1.376(10)
C10 C15 1.437(10)
C10 C16 1.508(11)
C11 C12 1.361(11)
C12 C13 1.386(11)
C13 C14 1.415(10)
C14 C15 1.392(10)
C14 C19 1.520(10)
C16 C17 1.506(11)
C16 C18 1.533(11)
C19 C20 1.533(11)
C19 C21 1.528(11)
C22 C27 1.371(11)
C22 C23 1.374(11)
C22 C28 1.495(12)
C23 C24 1.396(12)
C24 C25 1.376(12)
C25 C26 1.411(11)
C26 C27 1.394(11)
C26 C31 1.512(11)
C28 C30 1.506(11)
C28 C29 1.537(11)
C31 C33 1.509(11)
C31 C32 1.526(11)

loop_
_geom_torsion_atom_site_label_1
_geom_torsion_atom_site_label_2
_geom_torsion_atom_site_label_3
_geom_torsion_atom_site_label_4
_geom_torsion
N2 Cr1 N1 C2 -10.8(6)
N3 Cr1 N1 C2 -43.8(8)
Cl1 Cr1 N1 C2 -171.4(6)
Cl2 Cr1 N1 C2 80.4(6)
N2 Cr1 N1 C15 163.8(6)
N3 Cr1 N1 C15 130.8(6)
Cl1 Cr1 N1 C15 3.2(6)
Cl2 Cr1 N1 C15 -105.0(6)
N1 Cr1 N2 C3 13.7(5)
N3 Cr1 N2 C3 175.7(6)
Cl1 Cr1 N2 C3 97.6(8)
Cl2 Cr1 N2 C3 -83.8(6)
N1 Cr1 N2 C7 -174.5(6)
N3 Cr1 N2 C7 -12.5(5)
Cl1 Cr1 N2 C7 -90.6(9)
Cl2 Cr1 N2 C7 87.9(6)
N2 Cr1 N3 C8 9.9(6)
N1 Cr1 N3 C8 42.7(8)
Cl1 Cr1 N3 C8 171.0(6)
Cl2 Cr1 N3 C8 -80.7(6)
N2 Cr1 N3 C27 -172.6(7)
N1 Cr1 N3 C27 -139.8(7)
Cl1 Cr1 N3 C27 -11.5(7)
Cl2 Cr1 N3 C27 96.8(7)
C15 N1 C2 C1 9.6(13)
Cr1 N1 C2 C1 -175.6(7)
C15 N1 C2 C3 -168.2(7)
Cr1 N1 C2 C3 6.5(9)
C7 N2 C3 C4 -3.2(12)
Cr1 N2 C3 C4 168.4(6)
C7 N2 C3 C2 173.8(7)
Cr1 N2 C3 C2 -14.6(9)
N1 C2 C3 N2 4.6(10)
C1 C2 C3 N2 -173.3(8)
N1 C2 C3 C4 -178.6(8)
C1 C2 C3 C4 3.5(13)
N2 C3 C4 C5 3.0(12)
C2 C3 C4 C5 -173.7(8)
C3 C4 C5 C6 -1.4(12)
C4 C5 C6 C7 0.1(13)
C5 C6 C7 N2 -0.2(12)
C5 C6 C7 C8 176.5(8)
C3 N2 C7 C6 1.7(12)
Cr1 N2 C7 C6 -169.9(6)
C3 N2 C7 C8 -175.5(7)
Cr1 N2 C7 C8 12.9(9)
C27 N3 C8 C7 176.1(7)
Cr1 N3 C8 C7 -6.2(9)
C27 N3 C8 C9 -3.3(13)
Cr1 N3 C8 C9 174.4(7)
C6 C7 C8 N3 179.4(8)
N2 C7 C8 N3 -3.7(11)
C6 C7 C8 C9 -1.2(13)
N2 C7 C8 C9 175.8(7)
C15 C10 C11 C12 3.1(12)
C16 C10 C11 C12 -179.5(8)
C10 C11 C12 C13 0.0(14)
C11 C12 C13 C14 -3.5(13)
C12 C13 C14 C15 3.6(11)
C12 C13 C14 C19 -179.9(7)
C13 C14 C15 C10 -0.6(11)
C19 C14 C15 C10 -176.9(8)
C13 C14 C15 N1 -175.9(7)
C19 C14 C15 N1 7.7(11)
C11 C10 C15 C14 -2.8(12)
C16 C10 C15 C14 179.7(8)
C11 C10 C15 N1 172.7(7)
C16 C10 C15 N1 -4.8(11)
C2 N1 C15 C14 -100.8(9)
Cr1 N1 C15 C14 84.8(8)
C2 N1 C15 C10 83.6(9)
Cr1 N1 C15 C10 -90.8(8)
C11 C10 C16 C17 53.5(12)
C15 C10 C16 C17 -129.1(9)
C11 C10 C16 C18 -67.8(11)
C15 C10 C16 C18 109.6(9)
C15 C14 C19 C20 115.7(9)
C13 C14 C19 C20 -60.5(10)
C15 C14 C19 C21 -119.8(8)
C13 C14 C19 C21 64.0(10)
C27 C22 C23 C24 -0.7(14)
C28 C22 C23 C24 176.5(9)
C22 C23 C24 C25 -0.8(15)
C23 C24 C25 C26 0.3(14)
C24 C25 C26 C27 1.7(13)
C24 C25 C26 C31 -175.3(9)
C23 C22 C27 C26 2.9(14)
C28 C22 C27 C26 -174.2(8)
C23 C22 C27 N3 -178.5(7)
C28 C22 C27 N3 4.4(13)
C25 C26 C27 C22 -3.3(13)
C31 C26 C27 C22 173.6(8)
C25 C26 C27 N3 178.0(7)
C31 C26 C27 N3 -5.0(12)
C8 N3 C27 C22 87.5(10)
Cr1 N3 C27 C22 -89.9(9)
C8 N3 C27 C26 -93.8(9)
Cr1 N3 C27 C26 88.8(9)
C27 C22 C28 C30 -126.3(10)
C23 C22 C28 C30 56.6(12)
C27 C22 C28 C29 109.9(10)
C23 C22 C28 C29 -67.1(11)
C27 C26 C31 C33 98.9(10)
C25 C26 C31 C33 -84.2(10)
C27 C26 C31 C32 -137.5(9)
C25 C26 C31 C32 39.3(12)
